data_1516183
loop_
_publ_author_name
'Rosokha, S. V.'
'Dibrov, S. M.'
'Rosokha, T. Y.'
'Kochi, J. K.'

_publ_section_title
;
 Electronic structures of intermolecular charge-transfer states in fast
 electron transfers with tetrathiafulvalene donor. Thermal and
 photoactivation of [2 + 4] cycloaddition to o-chloranil acceptor.
;
_journal_issue 10
_journal_name_full
'Photochemical &amp; photobiological sciences : Official journal of the European Photochemistry Association and the European Society for Photobiology'
_journal_page_first 914
_journal_page_last 924
_journal_paper_doi 10.1039/b607431f
_journal_volume 5
_journal_year 2006
_chemical_formula_sum 'C35 H80 B11 O4 S4'
_chemical_formula_weight 812.14
_chemical_name_systematic
;
Tetrathiafulvalenium Dodecamethylcarba-closo-dodecaboranate
diethylether disolvate
;
_space_group_IT_number 2
_symmetry_cell_setting triclinic
_symmetry_space_group_name_Hall '-P 1'
_symmetry_space_group_name_H-M 'P -1'
_atom_sites_solution_hydrogens geom
_atom_sites_solution_primary direct
_atom_sites_solution_secondary difmap
_audit_creation_method SHELXL-97
_cell_angle_alpha 63.152(7)
_cell_angle_beta 67.095(8)
_cell_angle_gamma 68.555(8)
_cell_formula_units_Z 1
_cell_length_a 10.587(5)
_cell_length_b 11.677(5)
_cell_length_c 12.740(6)
_cell_measurement_reflns_used 6806
_cell_measurement_temperature 173(2)
_cell_measurement_theta_max 0.00
_cell_measurement_theta_min 0.00
_cell_volume 1259.4(10)
_computing_cell_refinement 'Bruker SMART'
_computing_data_collection 'Bruker SMART'
_computing_data_reduction 'Bruker SAINT'
_computing_molecular_graphics 'Bruker SHELXTL'
_computing_publication_material 'Bruker SHELXTL'
_computing_structure_refinement 'SHELXL-97 (Sheldrick, 1997)'
_computing_structure_solution 'SHELXS-97 (Sheldrick, 1990)'
_diffrn_ambient_temperature 173(2)
_diffrn_measured_fraction_theta_full 0.982
_diffrn_measured_fraction_theta_max 0.982
_diffrn_measurement_device_type 'CCD area detector'
_diffrn_measurement_method 'phi and omega scans'
_diffrn_radiation_monochromator graphite
_diffrn_radiation_source 'fine-focus sealed tube'
_diffrn_radiation_type MoK\a
_diffrn_radiation_wavelength 0.71073
_diffrn_reflns_av_R_equivalents 0.0900
_diffrn_reflns_av_sigmaI/netI 0.0705
_diffrn_reflns_limit_h_max 14
_diffrn_reflns_limit_h_min -14
_diffrn_reflns_limit_k_max 16
_diffrn_reflns_limit_k_min -16
_diffrn_reflns_limit_l_max 17
_diffrn_reflns_limit_l_min -17
_diffrn_reflns_number 19065
_diffrn_reflns_theta_full 30.06
_diffrn_reflns_theta_max 30.06
_diffrn_reflns_theta_min 1.86
_diffrn_standards_decay_% 0
_diffrn_standards_interval_count 0
_diffrn_standards_interval_time 0
_diffrn_standards_number none
_exptl_absorpt_coefficient_mu 0.221
_exptl_absorpt_correction_type multi-scan
_exptl_crystal_colour orange
_exptl_crystal_density_diffrn 1.071
_exptl_crystal_density_method 'not measured'
_exptl_crystal_description block
_exptl_crystal_F_000 441
_exptl_crystal_size_max 0.50
_exptl_crystal_size_mid 0.20
_exptl_crystal_size_min 0.10
_refine_diff_density_max 0.382
_refine_diff_density_min -0.294
_refine_diff_density_rms 0.061
_refine_ls_extinction_method none
_refine_ls_goodness_of_fit_ref 0.985
_refine_ls_hydrogen_treatment constr
_refine_ls_matrix_type full
_refine_ls_number_parameters 304
_refine_ls_number_reflns 7248
_refine_ls_number_restraints 1
_refine_ls_restrained_S_all 0.985
_refine_ls_R_factor_all 0.0628
_refine_ls_R_factor_gt 0.0485
_refine_ls_shift/su_max 0.023
_refine_ls_shift/su_mean 0.002
_refine_ls_structure_factor_coef Fsqd
_refine_ls_weighting_details 'calc w=1/[\s^2^(Fo^2^)+(0.0821P)^2^+0.0000P] where P=(Fo^2^+2Fc^2^)/3'
_refine_ls_weighting_scheme calc
_refine_ls_wR_factor_gt 0.1363
_refine_ls_wR_factor_ref 0.1444
_reflns_number_gt 5370
_reflns_number_total 7248
_reflns_threshold_expression >2sigma(I)
_cod_data_source_file b607431f.txt
_cod_data_source_block ros41m
_cod_depositor_comments
;
The following automatic conversions were performed:

'_symmetry_cell_setting' value 'Triclinic' changed to 'triclinic'
according to
/usr/data/users/saulius/automatic-downloads/retrospective/RSC/lib/dictionaries/cif_core.dic
dictionary named 'cif_core.dic' version 2.4.2 from 2011-04-26.

Automatic conversion script
Id: cif_fix_values 2281 2013-09-26 08:29:07Z andrius 
;
_cod_original_sg_symbol_H-M P-1
_cod_database_code 1516183

loop_
_symmetry_equiv_pos_as_xyz
'x, y, z'
'-x, -y, -z'

loop_
_atom_site_label
_atom_site_type_symbol
_atom_site_fract_x
_atom_site_fract_y
_atom_site_fract_z
_atom_site_U_iso_or_equiv
_atom_site_adp_type
_atom_site_occupancy
_atom_site_symmetry_multiplicity
_atom_site_calc_flag
_atom_site_refinement_flags
_atom_site_disorder_assembly
_atom_site_disorder_group
S1 S 0.57834(3) 0.87444(4) 0.39292(3) 0.03435(11) Uani 1 1 d . . .
S2 S 0.29614(3) 1.00906(4) 0.49156(3) 0.03599(11) Uani 1 1 d . . .
C1 C 0.47292(13) 0.97521(12) 0.47461(11) 0.0268(3) Uani 1 1 d . . .
C2 C 0.44196(16) 0.85645(15) 0.36365(14) 0.0376(3) Uani 1 1 d . . .
H2 H 0.4585 0.8048 0.3176 0.045 Uiso 1 1 calc R . .
C3 C 0.31223(16) 0.91868(15) 0.40895(14) 0.0392(3) Uani 1 1 d . . .
H3 H 0.2321 0.9135 0.3963 0.047 Uiso 1 1 calc R . .
B1 B 0.47474(17) 0.58258(16) 0.09002(13) 0.0320(3) Uani 1 1 d . . .
B2 B 0.36442(17) 0.47816(16) 0.12764(14) 0.0339(3) Uani 1 1 d . . .
B3 B 0.35914(17) 0.62818(16) -0.00028(15) 0.0341(3) Uani 1 1 d . . .
B4 B 0.53290(17) 0.65070(15) -0.07180(14) 0.0327(3) Uani 1 1 d . . .
B6 B 0.54185(17) 0.40948(16) 0.13367(13) 0.0332(3) Uani 1 1 d . . .
C4 C 0.45050(19) 0.66132(18) 0.17395(15) 0.0484(4) Uani 1 1 d . . .
H4A H 0.3896 0.6227 0.2551 0.073 Uiso 1 1 calc R . .
H4B H 0.4055 0.7541 0.1366 0.073 Uiso 1 1 calc R . .
H4C H 0.5415 0.6554 0.1816 0.073 Uiso 1 1 calc R . .
C5 C 0.23701(19) 0.4551(2) 0.24928(16) 0.0552(4) Uani 1 1 d . . .
H5A H 0.2215 0.3670 0.2770 0.083 Uiso 1 1 calc R . .
H5B H 0.1513 0.5218 0.2323 0.083 Uiso 1 1 calc R . .
H5C H 0.2601 0.4623 0.3131 0.083 Uiso 1 1 calc R . .
C6 C 0.22651(19) 0.75023(18) -0.00141(18) 0.0545(4) Uani 1 1 d . . .
H6A H 0.2014 0.7698 0.0723 0.082 Uiso 1 1 calc R . .
H6B H 0.1466 0.7285 -0.0034 0.082 Uiso 1 1 calc R . .
H6C H 0.2499 0.8275 -0.0738 0.082 Uiso 1 1 calc R . .
C7 C 0.5650(2) 0.79457(17) -0.13994(16) 0.0544(4) Uani 1 1 d . . .
H7A H 0.4966 0.8542 -0.1870 0.082 Uiso 1 1 calc R . .
H7B H 0.6604 0.7895 -0.1952 0.082 Uiso 1 1 calc R . .
H7C H 0.5576 0.8281 -0.0793 0.082 Uiso 1 1 calc R . .
B5 B 0.64549(17) 0.51620(16) 0.01028(14) 0.0367(3) Uani 0.50 1 d P . 1
C8A C 0.78391(19) 0.5320(2) 0.02005(18) 0.0541(4) Uani 0.50 1 d P A 1
H8A1 H 0.7979 0.4750 0.1013 0.081 Uiso 0.50 1 calc PR A 1
H8A2 H 0.7728 0.6241 0.0072 0.081 Uiso 0.50 1 calc PR A 1
H8A3 H 0.8658 0.5066 -0.0423 0.081 Uiso 0.50 1 calc PR A 1
C18 C 0.64549(17) 0.51620(16) 0.01028(14) 0.0367(3) Uani 0.50 1 d P . 2
C8B C 0.78391(19) 0.5320(2) 0.02005(18) 0.0541(4) Uani 0.50 1 d P B 2
H8B1 H 0.7615 0.5501 0.0941 0.081 Uiso 0.50 1 calc PR B 2
H8B2 H 0.8179 0.6053 -0.0517 0.081 Uiso 0.50 1 calc PR B 2
H8B3 H 0.8572 0.4503 0.0237 0.081 Uiso 0.50 1 calc PR B 2
C9 C 0.5823(2) 0.32248(18) 0.26019(15) 0.0541(4) Uani 1 1 d . . .
H9A H 0.4969 0.3239 0.3282 0.081 Uiso 1 1 calc R . .
H9B H 0.6483 0.3588 0.2661 0.081 Uiso 1 1 calc R . .
H9C H 0.6266 0.2314 0.2639 0.081 Uiso 1 1 calc R . .
O1 O 0.98042(11) 0.02049(12) 0.65914(10) 0.0463(3) Uani 1 1 d . . .
C10 C 1.0069(2) -0.2054(2) 0.6945(2) 0.0643(5) Uani 1 1 d . . .
H10A H 0.9317 -0.1767 0.6553 0.096 Uiso 1 1 calc R . .
H10B H 1.0033 -0.2927 0.7587 0.096 Uiso 1 1 calc R . .
H10C H 1.0985 -0.2101 0.6335 0.096 Uiso 1 1 calc R . .
C11 C 0.9881(3) -0.1119(2) 0.74785(17) 0.0750(6) Uani 1 1 d . . .
H11A H 0.9005 -0.1144 0.8155 0.090 Uiso 1 1 calc R . .
H11B H 1.0679 -0.1377 0.7823 0.090 Uiso 1 1 calc R . .
C12 C 0.9737(3) 0.1143(3) 0.7029(2) 0.0821(7) Uani 1 1 d . . .
H12A H 1.0589 0.0895 0.7301 0.098 Uiso 1 1 calc R . .
H12B H 0.8904 0.1155 0.7740 0.098 Uiso 1 1 calc R . .
C13 C 0.9640(3) 0.2457(3) 0.6074(3) 0.0869(8) Uani 1 1 d . . .
H13A H 1.0493 0.2459 0.5392 0.130 Uiso 1 1 calc R . .
H13B H 0.9545 0.3104 0.6406 0.130 Uiso 1 1 calc R . .
H13C H 0.8815 0.2688 0.5784 0.130 Uiso 1 1 calc R . .
O2 O 0.7351(4) 0.6866(4) 0.2695(4) 0.0455(7) Uani 0.609(7) 1 d P C 1
C14 C 0.7840(10) 0.8719(6) 0.0875(7) 0.083(2) Uani 0.609(7) 1 d P C 1
H14A H 0.7323 0.8630 0.0433 0.125 Uiso 0.609(7) 1 calc PR C 1
H14B H 0.8602 0.9159 0.0287 0.125 Uiso 0.609(7) 1 calc PR C 1
H14C H 0.7195 0.9245 0.1377 0.125 Uiso 0.609(7) 1 calc PR C 1
C15 C 0.8449(4) 0.7380(5) 0.1678(4) 0.0546(11) Uani 0.609(7) 1 d P C 1
H15A H 0.8926 0.6784 0.1210 0.066 Uiso 0.609(7) 1 calc PR C 1
H15B H 0.9155 0.7442 0.1969 0.066 Uiso 0.609(7) 1 calc PR C 1
C16 C 0.7831(8) 0.5555(7) 0.3432(7) 0.0652(17) Uani 0.609(7) 1 d P C 1
H16A H 0.8559 0.5513 0.3762 0.078 Uiso 0.609(7) 1 calc PR C 1
H16B H 0.8258 0.4985 0.2938 0.078 Uiso 0.609(7) 1 calc PR C 1
C17 C 0.6614(7) 0.5079(5) 0.4458(5) 0.0759(15) Uani 0.609(7) 1 d P C 1
H17A H 0.6193 0.5650 0.4940 0.114 Uiso 0.609(7) 1 calc PR C 1
H17B H 0.6945 0.4172 0.4981 0.114 Uiso 0.609(7) 1 calc PR C 1
H17C H 0.5908 0.5102 0.4126 0.114 Uiso 0.609(7) 1 calc PR C 1
O3 O 0.7297(5) 0.7317(7) 0.2191(7) 0.0496(12) Uani 0.391(7) 1 d P C 2
C19 C 0.6892(9) 0.9225(7) 0.0457(6) 0.074(2) Uani 0.391(7) 1 d P C 2
H19A H 0.6362 0.8815 0.0296 0.111 Uiso 0.391(7) 1 calc PR C 2
H19B H 0.7352 0.9834 -0.0317 0.111 Uiso 0.391(7) 1 calc PR C 2
H19C H 0.6246 0.9712 0.0993 0.111 Uiso 0.391(7) 1 calc PR C 2
C20 C 0.7988(9) 0.8177(10) 0.1065(9) 0.061(3) Uani 0.391(7) 1 d P C 2
H20A H 0.8641 0.7675 0.0532 0.073 Uiso 0.391(7) 1 calc PR C 2
H20B H 0.8541 0.8585 0.1214 0.073 Uiso 0.391(7) 1 calc PR C 2
C21 C 0.8253(10) 0.6235(11) 0.2718(9) 0.086(3) Uani 0.391(7) 1 d PD C 2
H21A H 0.8903 0.6519 0.2889 0.103 Uiso 0.391(7) 1 calc PR C 2
H21B H 0.8816 0.5743 0.2160 0.103 Uiso 0.391(7) 1 calc PR C 2
C22 C 0.7424(17) 0.5368(15) 0.3898(11) 0.117(7) Uani 0.391(7) 1 d PD C 2
H22A H 0.7120 0.5742 0.4532 0.176 Uiso 0.391(7) 1 calc PR C 2
H22B H 0.8021 0.4478 0.4160 0.176 Uiso 0.391(7) 1 calc PR C 2
H22C H 0.6595 0.5322 0.3764 0.176 Uiso 0.391(7) 1 calc PR C 2

loop_
_atom_site_aniso_label
_atom_site_aniso_U_11
_atom_site_aniso_U_22
_atom_site_aniso_U_33
_atom_site_aniso_U_23
_atom_site_aniso_U_13
_atom_site_aniso_U_12
S1 0.02719(18) 0.0386(2) 0.03603(19) -0.01714(15) -0.00495(13) -0.00544(14)
S2 0.02152(17) 0.0406(2) 0.0423(2) -0.01428(16) -0.00803(13) -0.00487(14)
C1 0.0215(5) 0.0266(6) 0.0226(5) -0.0030(5) -0.0040(4) -0.0051(5)
C2 0.0416(8) 0.0385(8) 0.0378(7) -0.0121(6) -0.0140(6) -0.0133(6)
C3 0.0368(7) 0.0413(8) 0.0424(8) -0.0091(6) -0.0164(6) -0.0136(6)
B1 0.0334(7) 0.0334(8) 0.0263(7) -0.0053(6) -0.0090(6) -0.0107(6)
B2 0.0319(7) 0.0377(8) 0.0277(7) -0.0072(6) -0.0053(6) -0.0124(6)
B3 0.0327(8) 0.0330(8) 0.0332(8) -0.0078(6) -0.0118(6) -0.0061(6)
B4 0.0353(8) 0.0305(7) 0.0264(7) -0.0024(6) -0.0086(6) -0.0110(6)
B6 0.0365(8) 0.0322(7) 0.0255(7) -0.0018(6) -0.0118(6) -0.0096(6)
C4 0.0540(10) 0.0527(10) 0.0430(9) -0.0193(8) -0.0129(7) -0.0145(8)
C5 0.0473(9) 0.0697(12) 0.0436(9) -0.0213(8) 0.0056(7) -0.0262(9)
C6 0.0451(9) 0.0491(10) 0.0650(11) -0.0215(8) -0.0222(8) 0.0029(8)
C7 0.0722(12) 0.0414(9) 0.0447(9) -0.0011(7) -0.0168(8) -0.0255(9)
B5 0.0339(7) 0.0394(8) 0.0342(7) -0.0083(6) -0.0109(6) -0.0103(6)
C8A 0.0442(9) 0.0666(12) 0.0587(10) -0.0207(9) -0.0172(8) -0.0192(9)
C18 0.0339(7) 0.0394(8) 0.0342(7) -0.0083(6) -0.0109(6) -0.0103(6)
C8B 0.0442(9) 0.0666(12) 0.0587(10) -0.0207(9) -0.0172(8) -0.0192(9)
C9 0.0680(12) 0.0498(10) 0.0366(8) 0.0004(7) -0.0252(8) -0.0139(9)
O1 0.0315(5) 0.0681(8) 0.0453(6) -0.0284(6) -0.0115(5) -0.0064(5)
C10 0.0551(11) 0.0611(12) 0.0649(12) -0.0104(10) -0.0156(9) -0.0173(9)
C11 0.0768(15) 0.0887(17) 0.0372(10) -0.0139(10) -0.0129(9) -0.0095(12)
C12 0.0798(16) 0.105(2) 0.0873(16) -0.0711(16) -0.0280(13) 0.0041(14)
C13 0.0773(16) 0.0782(16) 0.135(2) -0.0740(17) -0.0393(16) 0.0081(13)
O2 0.0513(15) 0.0384(16) 0.0428(16) -0.0171(12) -0.0166(14) 0.0012(13)
C14 0.105(5) 0.064(4) 0.038(2) -0.009(3) 0.006(2) -0.015(3)
C15 0.0488(19) 0.064(3) 0.061(2) -0.036(2) -0.0069(17) -0.0153(18)
C16 0.070(3) 0.040(3) 0.086(5) -0.021(3) -0.041(4) 0.006(2)
C17 0.108(4) 0.053(2) 0.061(3) -0.001(2) -0.038(3) -0.021(2)
O3 0.041(2) 0.055(3) 0.059(3) -0.031(2) -0.013(2) -0.006(2)
C19 0.090(5) 0.057(4) 0.058(3) -0.023(3) 0.010(3) -0.029(4)
C20 0.040(3) 0.078(8) 0.067(7) -0.041(7) 0.007(4) -0.019(5)
C21 0.082(5) 0.089(7) 0.105(8) -0.054(7) -0.057(6) 0.017(5)
C22 0.146(17) 0.078(9) 0.078(10) -0.018(7) -0.058(10) 0.043(9)

loop_
_atom_type_symbol
_atom_type_description
_atom_type_scat_dispersion_real
_atom_type_scat_dispersion_imag
_atom_type_scat_source
C C 0.0033 0.0016 'International Tables Vol C Tables 4.2.6.8 and 6.1.1.4'
H H 0.0000 0.0000 'International Tables Vol C Tables 4.2.6.8 and 6.1.1.4'
B B 0.0013 0.0007 'International Tables Vol C Tables 4.2.6.8 and 6.1.1.4'
S S 0.1246 0.1234 'International Tables Vol C Tables 4.2.6.8 and 6.1.1.4'
O O 0.0106 0.0060 'International Tables Vol C Tables 4.2.6.8 and 6.1.1.4'

loop_
_geom_angle_atom_site_label_1
_geom_angle_atom_site_label_2
_geom_angle_atom_site_label_3
_geom_angle
_geom_angle_site_symmetry_1
_geom_angle_site_symmetry_3
C1 S1 C2 95.40(7) . .
C1 S2 C3 95.32(7) . .
C1 C1 S2 122.07(13) 2_676 .
C1 C1 S1 122.55(13) 2_676 .
S2 C1 S1 115.38(8) . .
C3 C2 S1 116.71(12) . .
C3 C2 H2 121.6 . .
S1 C2 H2 121.6 . .
C2 C3 S2 117.19(12) . .
C2 C3 H3 121.4 . .
S2 C3 H3 121.4 . .
C4 B1 B6 122.50(12) . .
C4 B1 B4 122.11(13) . .
B6 B1 B4 107.01(11) . .
C4 B1 B5 122.46(13) . .
B6 B1 B5 59.64(9) . .
B4 B1 B5 59.42(9) . .
C4 B1 B2 122.12(12) . .
B6 B1 B2 59.82(9) . .
B4 B1 B2 107.18(11) . .
B5 B1 B2 107.27(12) . .
C4 B1 B3 121.86(13) . .
B6 B1 B3 107.36(11) . .
B4 B1 B3 59.53(9) . .
B5 B1 B3 106.99(12) . .
B2 B1 B3 59.83(9) . .
C5 B2 B4 121.27(13) . 2_665
C5 B2 B6 121.22(13) . .
B4 B2 B6 60.07(9) 2_665 .
C5 B2 C18 122.04(13) . 2_665
B4 B2 C18 59.69(9) 2_665 2_665
B6 B2 C18 107.80(11) . 2_665
C5 B2 B5 122.04(13) . 2_665
B4 B2 B5 59.69(9) 2_665 2_665
B6 B2 B5 107.80(11) . 2_665
C5 B2 B3 122.75(14) . .
B4 B2 B3 107.45(12) 2_665 .
B6 B2 B3 107.75(11) . .
C18 B2 B3 59.77(9) 2_665 .
B5 B2 B3 59.77(9) 2_665 .
C5 B2 B1 121.76(14) . .
B4 B2 B1 108.08(11) 2_665 .
B6 B2 B1 59.96(9) . .
C18 B2 B1 108.14(10) 2_665 .
B5 B2 B1 108.14(10) 2_665 .
B3 B2 B1 60.18(9) . .
C6 B3 B4 121.58(13) . .
C6 B3 C18 122.05(13) . 2_665
B4 B3 C18 107.76(12) . 2_665
C6 B3 B5 122.05(13) . 2_665
B4 B3 B5 107.76(12) . 2_665
C6 B3 B6 121.44(13) . 2_665
B4 B3 B6 60.11(9) . 2_665
C18 B3 B6 59.89(9) 2_665 2_665
B5 B3 B6 59.89(9) 2_665 2_665
C6 B3 B2 122.07(14) . .
B4 B3 B2 107.74(11) . .
C18 B3 B2 60.02(10) 2_665 .
B5 B3 B2 60.02(10) 2_665 .
B6 B3 B2 108.03(12) 2_665 .
C6 B3 B1 121.33(14) . .
B4 B3 B1 60.07(9) . .
C18 B3 B1 108.18(11) 2_665 .
B5 B3 B1 108.18(11) 2_665 .
B6 B3 B1 108.48(12) 2_665 .
B2 B3 B1 59.99(9) . .
C7 B4 B5 121.19(13) . .
C7 B4 B3 121.68(13) . .
B5 B4 B3 108.42(11) . .
C7 B4 B2 121.35(13) . 2_665
B5 B4 B2 60.28(10) . 2_665
B3 B4 B2 108.41(11) . 2_665
C7 B4 B6 121.92(12) . 2_665
B5 B4 B6 108.26(12) . 2_665
B3 B4 B6 60.07(9) . 2_665
B2 B4 B6 60.06(10) 2_665 2_665
C7 B4 B1 120.82(13) . .
B5 B4 B1 60.35(9) . .
B3 B4 B1 60.40(9) . .
B2 B4 B1 108.97(11) 2_665 .
B6 B4 B1 108.70(11) 2_665 .
C9 B6 B5 121.81(13) . .
C9 B6 B3 121.26(14) . 2_665
B5 B6 B3 59.97(9) . 2_665
C9 B6 B2 121.85(13) . .
B5 B6 B2 108.12(11) . .
B3 B6 B2 108.06(11) 2_665 .
C9 B6 B4 121.78(13) . 2_665
B5 B6 B4 107.60(11) . 2_665
B3 B6 B4 59.83(9) 2_665 2_665
B2 B6 B4 59.87(9) . 2_665
C9 B6 B1 121.63(14) . .
B5 B6 B1 60.31(9) . .
B3 B6 B1 108.55(11) 2_665 .
B2 B6 B1 60.22(9) . .
B4 B6 B1 108.12(11) 2_665 .
B1 C4 H4A 109.5 . .
B1 C4 H4B 109.5 . .
H4A C4 H4B 109.5 . .
B1 C4 H4C 109.5 . .
H4A C4 H4C 109.5 . .
H4B C4 H4C 109.5 . .
B2 C5 H5A 109.5 . .
B2 C5 H5B 109.5 . .
H5A C5 H5B 109.5 . .
B2 C5 H5C 109.5 . .
H5A C5 H5C 109.5 . .
H5B C5 H5C 109.5 . .
B3 C6 H6A 109.5 . .
B3 C6 H6B 109.5 . .
H6A C6 H6B 109.5 . .
B3 C6 H6C 109.5 . .
H6A C6 H6C 109.5 . .
H6B C6 H6C 109.5 . .
B4 C7 H7A 109.5 . .
B4 C7 H7B 109.5 . .
H7A C7 H7B 109.5 . .
B4 C7 H7C 109.5 . .
H7A C7 H7C 109.5 . .
H7B C7 H7C 109.5 . .
C8A B5 B4 121.69(13) . .
C8A B5 B6 121.61(12) . .
B4 B5 B6 107.98(11) . .
C8A B5 B3 121.74(13) . 2_665
B4 B5 B3 108.07(11) . 2_665
B6 B5 B3 60.14(9) . 2_665
C8A B5 B2 121.55(13) . 2_665
B4 B5 B2 60.03(9) . 2_665
B6 B5 B2 108.38(11) . 2_665
B3 B5 B2 60.21(9) 2_665 2_665
C8A B5 B1 121.06(14) . .
B4 B5 B1 60.23(9) . .
B6 B5 B1 60.05(9) . .
B3 B5 B1 108.48(11) 2_665 .
B2 B5 B1 108.67(11) 2_665 .
B6 C9 H9A 109.5 . .
B6 C9 H9B 109.5 . .
H9A C9 H9B 109.5 . .
B6 C9 H9C 109.5 . .
H9A C9 H9C 109.5 . .
H9B C9 H9C 109.5 . .
C12 O1 C11 114.48(17) . .
C11 C10 H10A 109.5 . .
C11 C10 H10B 109.5 . .
H10A C10 H10B 109.5 . .
C11 C10 H10C 109.5 . .
H10A C10 H10C 109.5 . .
H10B C10 H10C 109.5 . .
O1 C11 C10 111.76(16) . .
O1 C11 H11A 109.3 . .
C10 C11 H11A 109.3 . .
O1 C11 H11B 109.3 . .
C10 C11 H11B 109.3 . .
H11A C11 H11B 107.9 . .
O1 C12 C13 110.62(19) . .
O1 C12 H12A 109.5 . .
C13 C12 H12A 109.5 . .
O1 C12 H12B 109.5 . .
C13 C12 H12B 109.5 . .
H12A C12 H12B 108.1 . .
C12 C13 H13A 109.5 . .
C12 C13 H13B 109.5 . .
H13A C13 H13B 109.5 . .
C12 C13 H13C 109.5 . .
H13A C13 H13C 109.5 . .
H13B C13 H13C 109.5 . .
C16 O2 C15 112.4(4) . .
O2 C15 C14 109.4(4) . .
O2 C15 H15A 109.8 . .
C14 C15 H15A 109.8 . .
O2 C15 H15B 109.8 . .
C14 C15 H15B 109.8 . .
H15A C15 H15B 108.2 . .
O2 C16 C17 109.1(6) . .
O2 C16 H16A 109.9 . .
C17 C16 H16A 109.9 . .
O2 C16 H16B 109.9 . .
C17 C16 H16B 109.9 . .
H16A C16 H16B 108.3 . .
C21 O3 C20 111.2(7) . .
C20 C19 H19A 109.5 . .
C20 C19 H19B 109.5 . .
H19A C19 H19B 109.5 . .
C20 C19 H19C 109.5 . .
H19A C19 H19C 109.5 . .
H19B C19 H19C 109.5 . .
O3 C20 C19 108.5(6) . .
O3 C20 H20A 110.0 . .
C19 C20 H20A 110.0 . .
O3 C20 H20B 110.0 . .
C19 C20 H20B 110.0 . .
H20A C20 H20B 108.4 . .
O3 C21 C22 107.5(8) . .
O3 C21 H21A 110.2 . .
C22 C21 H21A 110.2 . .
O3 C21 H21B 110.2 . .
C22 C21 H21B 110.2 . .
H21A C21 H21B 108.5 . .
C21 C22 H22A 109.5 . .
C21 C22 H22B 109.5 . .
H22A C22 H22B 109.5 . .
C21 C22 H22C 109.5 . .
H22A C22 H22C 109.5 . .
H22B C22 H22C 109.5 . .

loop_
_geom_bond_atom_site_label_1
_geom_bond_atom_site_label_2
_geom_bond_distance
_geom_bond_site_symmetry_2
S1 C1 1.7191(14) .
S1 C2 1.7263(16) .
S2 C1 1.7110(15) .
S2 C3 1.7270(17) .
C1 C1 1.397(3) 2_676
C2 C3 1.334(2) .
C2 H2 0.9500 .
C3 H3 0.9500 .
B1 C4 1.599(2) .
B1 B6 1.773(2) .
B1 B4 1.775(2) .
B1 B5 1.777(2) .
B1 B2 1.777(2) .
B1 B3 1.781(2) .
B2 C5 1.599(2) .
B2 B4 1.767(2) 2_665
B2 B6 1.770(2) .
B2 C18 1.771(2) 2_665
B2 B5 1.771(2) 2_665
B2 B3 1.774(2) .
B3 C6 1.593(2) .
B3 B4 1.765(2) .
B3 C18 1.766(2) 2_665
B3 B5 1.766(2) 2_665
B3 B6 1.770(2) 2_665
B4 C7 1.601(2) .
B4 B5 1.760(2) .
B4 B2 1.767(2) 2_665
B4 B6 1.770(2) 2_665
B6 C9 1.598(2) .
B6 B5 1.765(2) .
B6 B3 1.770(2) 2_665
B6 B4 1.770(2) 2_665
C4 H4A 0.9800 .
C4 H4B 0.9800 .
C4 H4C 0.9800 .
C5 H5A 0.9800 .
C5 H5B 0.9800 .
C5 H5C 0.9800 .
C6 H6A 0.9800 .
C6 H6B 0.9800 .
C6 H6C 0.9800 .
C7 H7A 0.9800 .
C7 H7B 0.9800 .
C7 H7C 0.9800 .
B5 C8A 1.599(2) .
B5 B3 1.766(2) 2_665
B5 B2 1.771(2) 2_665
C8A H8A1 0.9800 .
C8A H8A2 0.9800 .
C8A H8A3 0.9800 .
C9 H9A 0.9800 .
C9 H9B 0.9800 .
C9 H9C 0.9800 .
O1 C12 1.407(2) .
O1 C11 1.440(2) .
C10 C11 1.449(3) .
C10 H10A 0.9800 .
C10 H10B 0.9800 .
C10 H10C 0.9800 .
C11 H11A 0.9900 .
C11 H11B 0.9900 .
C12 C13 1.463(4) .
C12 H12A 0.9900 .
C12 H12B 0.9900 .
C13 H13A 0.9800 .
C13 H13B 0.9800 .
C13 H13C 0.9800 .
O2 C16 1.410(8) .
O2 C15 1.423(5) .
C14 C15 1.496(6) .
C14 H14A 0.9800 .
C14 H14B 0.9800 .
C14 H14C 0.9800 .
C15 H15A 0.9900 .
C15 H15B 0.9900 .
C16 C17 1.495(8) .
C16 H16A 0.9900 .
C16 H16B 0.9900 .
C17 H17A 0.9800 .
C17 H17B 0.9800 .
C17 H17C 0.9800 .
O3 C21 1.378(9) .
O3 C20 1.422(10) .
C19 C20 1.500(11) .
C19 H19A 0.9800 .
C19 H19B 0.9800 .
C19 H19C 0.9800 .
C20 H20A 0.9900 .
C20 H20B 0.9900 .
C21 C22 1.518(9) .
C21 H21A 0.9900 .
C21 H21B 0.9900 .
C22 H22A 0.9800 .
C22 H22B 0.9800 .
C22 H22C 0.9800 .
